data_7240269
loop_
_publ_author_name
'Filatov, Vadim'
'Kukushkin, Maksim'
'Kuznetsova, Juliana'
'Skvortsov, Dmitry'
'Tafeenko, Viktor'
'Zyk, Nikolay'
'Majouga, Alexander'
'Beloglazkina, Elena'

_publ_section_title
;
 Synthesis of
 1,3-diaryl-spiro[azetidine-2,3&#x2032;-indoline]-2&#x2032;,4-diones via
 the Staudinger reaction: cis- or trans-diastereoselectivity with
 different addition modes
;
_journal_issue 24
_journal_name_full 'RSC Advances'
_journal_page_first 14122
_journal_page_last 14133
_journal_paper_doi 10.1039/D0RA02374D
_journal_volume 10
_journal_year 2020
_chemical_absolute_configuration ad
_chemical_formula_moiety 'C22 H14 Cl F N2 O2'
_chemical_formula_sum 'C22 H14 Cl F N2 O2'
_chemical_formula_weight 392.80
_space_group_crystal_system tetragonal
_space_group_IT_number 76
_space_group_name_Hall 'P 4w'
_space_group_name_H-M_alt 'P 41'
_atom_sites_solution_hydrogens geom
_audit_creation_method SHELXL-2016/6
_audit_update_record
;
2019-11-04 deposited with the CCDC.	2020-03-31 downloaded from the CCDC.
;
_cell_angle_alpha 90
_cell_angle_beta 90
_cell_angle_gamma 90
_cell_formula_units_Z 8
_cell_length_a 11.6632(2)
_cell_length_b 11.6632(2)
_cell_length_c 27.4472(9)
_cell_measurement_reflns_used 10361
_cell_measurement_temperature 295(2)
_cell_measurement_theta_max 70.1
_cell_measurement_theta_min 3.5
_cell_volume 3733.65(15)
_computing_structure_refinement 'SHELXL-2016/6 (Sheldrick, 2016)'
_diffrn_ambient_temperature 295
_diffrn_detector Pilatus100K
_diffrn_detector_area_resol_mean 5.81
_diffrn_detector_type STOE
_diffrn_measured_fraction_theta_full 1.000
_diffrn_measured_fraction_theta_max 0.998
_diffrn_measurement_device_type STOE
_diffrn_measurement_method 'rotation method'
_diffrn_radiation_collimation 'focusing mirrors'
_diffrn_radiation_monochromator none
_diffrn_radiation_polarisn_norm 0
_diffrn_radiation_type 'Cu K\a'
_diffrn_radiation_wavelength 1.54186
_diffrn_reflns_av_R_equivalents 0.0740
_diffrn_reflns_av_unetI/netI 0.0861
_diffrn_reflns_Laue_measured_fraction_full 1.000
_diffrn_reflns_Laue_measured_fraction_max 0.998
_diffrn_reflns_limit_h_max 12
_diffrn_reflns_limit_h_min -14
_diffrn_reflns_limit_k_max 14
_diffrn_reflns_limit_k_min -10
_diffrn_reflns_limit_l_max 33
_diffrn_reflns_limit_l_min -29
_diffrn_reflns_number 27161
_diffrn_reflns_point_group_measured_fraction_full 0.982
_diffrn_reflns_point_group_measured_fraction_max 0.982
_diffrn_reflns_theta_full 67.686
_diffrn_reflns_theta_max 70.908
_diffrn_reflns_theta_min 3.790
_diffrn_source 'Cu GeniX 3D'
_diffrn_source_current 0.600
_diffrn_source_power 0.030
_diffrn_source_voltage 50
_exptl_absorpt_coefficient_mu 2.074
_exptl_absorpt_correction_T_max 0.617
_exptl_absorpt_correction_T_min 0.571
_exptl_absorpt_correction_type multi-scan
_exptl_absorpt_process_details
;
[c.f. r.h. blessing, acta cryst. (1995), a51, 33-38]
;
_exptl_crystal_colour COLORLESS
_exptl_crystal_density_diffrn 1.398
_exptl_crystal_description BLOCK
_exptl_crystal_F_000 1616
_exptl_crystal_size_max .22
_exptl_crystal_size_mid .15
_exptl_crystal_size_min .11
_refine_diff_density_max 0.295
_refine_diff_density_min -0.188
_refine_diff_density_rms 0.040
_refine_ls_abs_structure_details
;
 Flack x determined using 1230 quotients [(I+)-(I-)]/[(I+)+(I-)]
 (Parsons, Flack and Wagner, Acta Cryst. B69 (2013) 249-259).
;
_refine_ls_abs_structure_Flack 0.001(11)
_refine_ls_extinction_coef 0.00043(4)
_refine_ls_extinction_expression Fc^*^=kFc[1+0.001xFc^2^\l^3^/sin(2\q)]^-1/4^
_refine_ls_extinction_method 'SHELXL-2016/6 (Sheldrick 2016)'
_refine_ls_goodness_of_fit_ref 0.833
_refine_ls_hydrogen_treatment constr
_refine_ls_matrix_type full
_refine_ls_number_parameters 506
_refine_ls_number_reflns 6706
_refine_ls_number_restraints 1
_refine_ls_restrained_S_all 0.833
_refine_ls_R_factor_all 0.0892
_refine_ls_R_factor_gt 0.0409
_refine_ls_shift/su_max 0.000
_refine_ls_shift/su_mean 0.000
_refine_ls_structure_factor_coef Fsqd
_refine_ls_weighting_details 'w=1/[\s^2^(Fo^2^)+(0.0307P)^2^] where P=(Fo^2^+2Fc^2^)/3'
_refine_ls_weighting_scheme calc
_refine_ls_wR_factor_gt 0.0756
_refine_ls_wR_factor_ref 0.0918
_reflns_Friedel_coverage 0.828
_reflns_Friedel_fraction_full 0.881
_reflns_Friedel_fraction_max 0.863
_reflns_number_gt 3637
_reflns_number_total 6706
_reflns_threshold_expression 'I > 2\s(I)'
_cod_data_source_file d0ra02374d2.cif
_cod_data_source_block FVE2
_cod_depositor_comments
;
The following automatic conversions were performed:

data item '_chemical_absolute_configuration' value 'AD' was changed
to 'ad' in accordance with the
/home/data/users/saulius/crontab/automatic-downloads/rss-feeds/RSC/lib/dictionaries/cif_core.dic
dictionary named 'cif_core.dic' version 2.4.2 last updated on
2011-04-26.

Automatic conversion script
Id: cif_fix_values 7556 2019-12-06 15:28:31Z antanas 

 Adding full bibliography for 7240267--7240271.cif.
;
_cod_original_cell_volume 3733.65(18)
_cod_database_code 7240269
_shelx_shelxl_version_number 2016/6
_shelx_space_group_comment
;
The symmetry employed for this shelxl refinement is uniquely defined
by the following loop, which should always be used as a source of
symmetry information in preference to the above space-group names.
They are only intended as comments.
;

loop_
_space_group_symop_operation_xyz
'x, y, z'
'-x, -y, z+1/2'
'-y, x, z+1/4'
'y, -x, z+3/4'

loop_
_atom_site_label
_atom_site_type_symbol
_atom_site_fract_x
_atom_site_fract_y
_atom_site_fract_z
_atom_site_U_iso_or_equiv
_atom_site_adp_type
_atom_site_occupancy
_atom_site_site_symmetry_order
_atom_site_calc_flag
_atom_site_refinement_flags_posn
_atom_site_refinement_flags_adp
_atom_site_refinement_flags_occupancy
_atom_site_disorder_assembly
_atom_site_disorder_group
Cl1A Cl -0.47471(12) 0.19577(13) 0.50784(7) 0.0701(5) Uani 1 1 d . . . . .
O1A O 0.0654(3) -0.1028(3) 0.51003(19) 0.0858(15) Uani 1 1 d . . . . .
O2A O 0.2616(3) 0.2470(3) 0.52203(15) 0.0539(10) Uani 1 1 d . . . . .
N1A N 0.1755(3) 0.3473(3) 0.45977(17) 0.0478(12) Uani 1 1 d . . . . .
H1A H 0.207397 0.412880 0.464469 0.057 Uiso 1 1 calc R U . . .
N2A N 0.1596(4) 0.0425(3) 0.46586(18) 0.0493(12) Uani 1 1 d . . . . .
F1A F 0.3293(6) -0.2723(4) 0.3842(2) 0.177(3) Uani 1 1 d . . . . .
C2A C 0.1945(4) 0.2540(4) 0.4877(2) 0.0421(13) Uani 1 1 d . . . . .
C3A C 0.1137(4) 0.1600(4) 0.4700(2) 0.0423(13) Uani 1 1 d . . . . .
C4A C -0.0126(4) 0.1668(5) 0.3910(2) 0.0520(14) Uani 1 1 d . . . . .
H4A H -0.036184 0.090742 0.392601 0.062 Uiso 1 1 calc R U . . .
C5A C -0.0507(5) 0.2377(5) 0.3545(2) 0.0622(17) Uani 1 1 d . . . . .
H5A H -0.100124 0.208871 0.330923 0.075 Uiso 1 1 calc R U . . .
C6A C -0.0172(5) 0.3500(6) 0.3522(2) 0.0672(18) Uani 1 1 d . . . . .
H6A H -0.045298 0.396366 0.327340 0.081 Uiso 1 1 calc R U . . .
C7A C 0.0575(5) 0.3959(5) 0.3860(2) 0.0575(16) Uani 1 1 d . . . . .
H7A H 0.080132 0.472287 0.384421 0.069 Uiso 1 1 calc R U . . .
C8A C 0.0972(4) 0.3242(4) 0.4220(2) 0.0434(13) Uani 1 1 d . . . . .
C9A C 0.0609(4) 0.2111(4) 0.4252(2) 0.0397(12) Uani 1 1 d . . . . .
C10A C 0.0341(4) 0.1113(4) 0.5117(2) 0.0475(14) Uani 1 1 d . . . . .
H10A H 0.063191 0.135262 0.543629 0.057 Uiso 1 1 calc R U . . .
C11A C 0.0832(4) -0.0041(5) 0.4983(2) 0.0564(16) Uani 1 1 d . . . . .
C12A C -0.0923(4) 0.1315(4) 0.5090(2) 0.0459(13) Uani 1 1 d . . . . .
C13A C -0.1664(4) 0.0604(4) 0.4838(2) 0.0498(14) Uani 1 1 d . . . . .
H13A H -0.137152 -0.003234 0.467638 0.060 Uiso 1 1 calc R U . . .
C14A C -0.2825(4) 0.0818(4) 0.4822(2) 0.0509(15) Uani 1 1 d . . . . .
H14A H -0.330755 0.034280 0.464325 0.061 Uiso 1 1 calc R U . . .
C15A C -0.3263(4) 0.1732(4) 0.5071(2) 0.0512(15) Uani 1 1 d . . . . .
C16A C -0.2556(5) 0.2453(5) 0.5321(2) 0.0685(19) Uani 1 1 d . . . . .
H16A H -0.285477 0.308260 0.548528 0.082 Uiso 1 1 calc R U . . .
C17A C -0.1394(5) 0.2240(5) 0.5328(2) 0.0645(18) Uani 1 1 d . . . . .
H17A H -0.091443 0.273619 0.549757 0.077 Uiso 1 1 calc R U . . .
C18A C 0.2412(5) -0.0037(5) 0.4331(2) 0.0565(15) Uani 1 1 d . . . . .
C19A C 0.2427(6) -0.1217(5) 0.4256(3) 0.078(2) Uani 1 1 d . . . . .
H19A H 0.192738 -0.171792 0.441180 0.094 Uiso 1 1 calc R U . . .
C20A C 0.3267(9) -0.1584(7) 0.3921(4) 0.103(3) Uani 1 1 d . . . . .
C21A C 0.4010(8) -0.0861(10) 0.3687(3) 0.107(3) Uani 1 1 d . . . . .
H21A H 0.451962 -0.117168 0.346191 0.129 Uiso 1 1 calc R U . . .
C22A C 0.4039(7) 0.0279(8) 0.3766(3) 0.109(3) Uani 1 1 d . . . . .
H22A H 0.456709 0.076356 0.361755 0.130 Uiso 1 1 calc R U . . .
C23A C 0.3184(5) 0.0677(6) 0.4101(2) 0.0665(18) Uani 1 1 d . . . . .
H23A H 0.314800 0.145850 0.416629 0.080 Uiso 1 1 calc R U . . .
Cl1B Cl 1.04759(12) 0.59022(15) 0.49507(9) 0.0978(7) Uani 1 1 d . . . . .
O1B O 0.5139(3) 0.8857(3) 0.47666(16) 0.0640(11) Uani 1 1 d . . . . .
O2B O 0.3047(3) 0.5467(3) 0.48369(15) 0.0526(10) Uani 1 1 d . . . . .
F1B F 0.1293(5) 0.7494(4) 0.6477(2) 0.1332(18) Uani 1 1 d . . . . .
N1B N 0.3951(3) 0.4526(3) 0.54697(17) 0.0500(12) Uani 1 1 d . . . . .
H1B H 0.358661 0.388514 0.545741 0.060 Uiso 1 1 calc R U . . .
N2B N 0.4246(3) 0.7541(3) 0.52929(16) 0.0444(11) Uani 1 1 d . . . . .
C2B C 0.3753(4) 0.5418(4) 0.5165(2) 0.0452(14) Uani 1 1 d . . . . .
C3B C 0.4651(4) 0.6352(4) 0.52836(19) 0.0414(13) Uani 1 1 d . . . . .
C4B C 0.6104(4) 0.6310(5) 0.6021(2) 0.0504(15) Uani 1 1 d . . . . .
H4B H 0.638368 0.704756 0.597246 0.060 Uiso 1 1 calc R U . . .
C5B C 0.6534(5) 0.5637(5) 0.6387(2) 0.0632(17) Uani 1 1 d . . . . .
H5B H 0.711067 0.592356 0.658704 0.076 Uiso 1 1 calc R U . . .
C6B C 0.6129(5) 0.4545(5) 0.6464(2) 0.0622(17) Uani 1 1 d . . . . .
H6B H 0.644489 0.410062 0.671055 0.075 Uiso 1 1 calc R U . . .
C7B C 0.5259(5) 0.4097(5) 0.6180(2) 0.0568(16) Uani 1 1 d . . . . .
H7B H 0.497491 0.336436 0.623649 0.068 Uiso 1 1 calc R U . . .
C8B C 0.4825(4) 0.4771(4) 0.5810(2) 0.0448(13) Uani 1 1 d . . . . .
C9B C 0.5246(4) 0.5878(4) 0.57243(19) 0.0411(13) Uani 1 1 d . . . . .
C10B C 0.5406(4) 0.6708(4) 0.4825(2) 0.0448(13) Uani 1 1 d . . . . .
H10B H 0.508197 0.640077 0.452232 0.054 Uiso 1 1 calc R U . . .
C11B C 0.4956(4) 0.7923(5) 0.4927(2) 0.0479(15) Uani 1 1 d . . . . .
C12B C 0.6673(4) 0.6517(4) 0.4847(2) 0.0439(13) Uani 1 1 d . . . . .
C13B C 0.7415(4) 0.7347(4) 0.5009(2) 0.0549(16) Uani 1 1 d . . . . .
H13B H 0.712342 0.805887 0.509811 0.066 Uiso 1 1 calc R U . . .
C14B C 0.8588(4) 0.7158(4) 0.5043(2) 0.0586(17) Uani 1 1 d . . . . .
H14B H 0.907578 0.773458 0.515212 0.070 Uiso 1 1 calc R U . . .
C15B C 0.9005(4) 0.6124(5) 0.4916(2) 0.0595(17) Uani 1 1 d . . . . .
C16B C 0.8304(5) 0.5265(5) 0.4755(3) 0.083(2) Uani 1 1 d . . . . .
H16B H 0.860446 0.455093 0.467407 0.100 Uiso 1 1 calc R U . . .
C17B C 0.7133(5) 0.5475(5) 0.4712(3) 0.076(2) Uani 1 1 d . . . . .
H17B H 0.665444 0.490407 0.459168 0.092 Uiso 1 1 calc R U . . .
C18B C 0.3485(4) 0.8119(5) 0.5614(2) 0.0486(14) Uani 1 1 d . . . . .
C19B C 0.3453(5) 0.9309(5) 0.5623(2) 0.0605(17) Uani 1 1 d . . . . .
H19B H 0.391548 0.972985 0.541303 0.073 Uiso 1 1 calc R U . . .
C20B C 0.2723(6) 0.9873(7) 0.5949(3) 0.078(2) Uani 1 1 d . . . . .
H20B H 0.272758 1.066993 0.596487 0.093 Uiso 1 1 calc R U . . .
C21B C 0.2015(7) 0.9273(6) 0.6239(3) 0.086(2) Uani 1 1 d . . . . .
H21B H 0.151146 0.964256 0.644977 0.103 Uiso 1 1 calc R U . . .
C22B C 0.2056(5) 0.8106(7) 0.6215(3) 0.076(2) Uani 1 1 d . . . . .
C23B C 0.2771(5) 0.7497(5) 0.5909(2) 0.0590(16) Uani 1 1 d . . . . .
H23B H 0.276775 0.669930 0.590312 0.071 Uiso 1 1 calc R U . . .

loop_
_atom_site_aniso_label
_atom_site_aniso_U_11
_atom_site_aniso_U_22
_atom_site_aniso_U_33
_atom_site_aniso_U_23
_atom_site_aniso_U_13
_atom_site_aniso_U_12
Cl1A 0.0477(8) 0.0749(10) 0.0876(12) 0.0090(9) 0.0078(8) 0.0085(7)
O1A 0.071(3) 0.049(2) 0.138(4) 0.031(3) -0.020(3) -0.0158(19)
O2A 0.0411(19) 0.054(2) 0.066(3) -0.001(2) -0.015(2) -0.0076(17)
N1A 0.040(2) 0.034(2) 0.069(4) -0.002(2) -0.007(2) -0.0039(19)
N2A 0.049(3) 0.035(2) 0.063(3) 0.002(2) -0.008(3) 0.001(2)
F1A 0.290(7) 0.113(4) 0.128(5) -0.027(4) -0.003(5) 0.097(4)
C2A 0.030(2) 0.042(3) 0.054(4) -0.007(3) 0.001(3) -0.002(2)
C3A 0.039(3) 0.038(3) 0.050(4) 0.001(3) -0.005(3) -0.004(2)
C4A 0.050(3) 0.050(3) 0.056(4) -0.006(3) -0.009(3) -0.008(3)
C5A 0.059(4) 0.069(4) 0.058(5) 0.003(4) -0.011(3) -0.002(3)
C6A 0.064(4) 0.077(4) 0.061(5) 0.015(4) -0.007(3) 0.007(3)
C7A 0.064(4) 0.048(3) 0.060(5) 0.006(3) 0.003(3) 0.000(3)
C8A 0.038(3) 0.040(3) 0.053(4) 0.000(3) -0.002(3) 0.003(2)
C9A 0.038(3) 0.040(3) 0.041(3) 0.001(2) 0.000(3) -0.003(2)
C10A 0.044(3) 0.054(3) 0.045(4) 0.005(3) -0.004(3) -0.015(2)
C11A 0.045(3) 0.045(3) 0.079(5) 0.013(3) -0.022(3) -0.011(3)
C12A 0.042(3) 0.053(3) 0.042(4) 0.002(3) 0.003(3) -0.010(3)
C13A 0.039(3) 0.050(3) 0.060(4) -0.010(3) -0.001(3) -0.010(2)
C14A 0.041(3) 0.054(3) 0.057(4) -0.004(3) -0.002(3) -0.008(3)
C15A 0.046(3) 0.050(3) 0.058(4) 0.000(3) 0.007(3) -0.001(3)
C16A 0.066(4) 0.056(4) 0.084(5) -0.021(3) 0.015(4) -0.007(3)
C17A 0.051(4) 0.065(4) 0.078(5) -0.017(4) 0.004(3) -0.017(3)
C18A 0.055(4) 0.053(4) 0.061(4) -0.011(3) -0.019(3) 0.016(3)
C19A 0.095(5) 0.056(4) 0.083(5) -0.017(4) -0.034(4) 0.019(4)
C20A 0.153(8) 0.074(5) 0.081(7) -0.038(5) -0.044(6) 0.081(6)
C21A 0.103(6) 0.155(10) 0.063(6) -0.007(6) 0.012(5) 0.058(7)
C22A 0.117(7) 0.119(7) 0.090(7) -0.040(5) -0.047(5) 0.067(6)
C23A 0.065(4) 0.065(4) 0.069(5) -0.014(4) -0.009(4) 0.011(3)
Cl1B 0.0459(8) 0.0915(12) 0.156(2) -0.0261(13) -0.0021(10) 0.0149(8)
O1B 0.053(2) 0.052(2) 0.086(3) 0.026(2) -0.004(2) -0.0078(18)
O2B 0.0354(18) 0.053(2) 0.070(3) 0.001(2) -0.009(2) -0.0078(17)
F1B 0.142(4) 0.141(4) 0.116(4) 0.001(3) 0.063(3) 0.001(3)
N1B 0.045(2) 0.039(2) 0.066(3) 0.003(2) -0.004(2) -0.0122(19)
N2B 0.041(2) 0.039(2) 0.053(3) 0.003(2) 0.004(2) -0.0055(19)
C2B 0.037(3) 0.040(3) 0.058(4) -0.005(3) 0.006(3) -0.005(2)
C3B 0.038(3) 0.040(3) 0.046(4) -0.002(2) 0.002(3) -0.008(2)
C4B 0.047(3) 0.053(3) 0.051(4) 0.003(3) -0.003(3) -0.010(3)
C5B 0.059(4) 0.073(4) 0.058(5) -0.002(4) -0.015(3) -0.010(3)
C6B 0.056(4) 0.066(4) 0.065(5) 0.007(3) -0.007(3) 0.007(3)
C7B 0.054(3) 0.044(3) 0.072(5) 0.012(3) 0.002(3) -0.004(3)
C8B 0.036(3) 0.045(3) 0.054(4) -0.002(3) 0.003(3) -0.002(2)
C9B 0.036(3) 0.043(3) 0.044(4) -0.001(3) 0.002(3) -0.005(2)
C10B 0.038(3) 0.058(3) 0.039(4) -0.003(3) 0.000(3) -0.013(2)
C11B 0.036(3) 0.053(3) 0.054(4) 0.006(3) -0.011(3) -0.011(2)
C12B 0.039(3) 0.046(3) 0.047(4) -0.005(3) 0.009(2) -0.003(2)
C13B 0.041(3) 0.045(3) 0.079(5) -0.015(3) 0.006(3) -0.009(2)
C14B 0.039(3) 0.048(3) 0.088(5) -0.013(3) 0.001(3) -0.007(3)
C15B 0.040(3) 0.059(4) 0.079(5) -0.006(3) 0.006(3) -0.001(3)
C16B 0.055(4) 0.052(3) 0.144(7) -0.027(4) 0.005(4) 0.008(3)
C17B 0.064(4) 0.053(4) 0.112(7) -0.031(4) 0.003(4) -0.012(3)
C18B 0.043(3) 0.048(3) 0.055(4) -0.005(3) -0.002(3) 0.001(3)
C19B 0.060(4) 0.049(3) 0.072(5) -0.001(3) -0.013(3) 0.005(3)
C20B 0.064(4) 0.080(5) 0.089(6) -0.014(4) -0.008(4) 0.004(4)
C21B 0.086(5) 0.074(5) 0.098(7) -0.024(5) 0.003(5) 0.017(4)
C22B 0.057(4) 0.110(6) 0.062(5) 0.005(4) 0.021(4) -0.012(4)
C23B 0.053(3) 0.056(3) 0.067(5) -0.006(3) 0.014(3) -0.005(3)

loop_
_atom_type_symbol
_atom_type_description
_atom_type_scat_dispersion_real
_atom_type_scat_dispersion_imag
_atom_type_scat_source
C C 0.0181 0.0091 'International Tables Vol C Tables 4.2.6.8 and 6.1.1.4'
H H 0.0000 0.0000 'International Tables Vol C Tables 4.2.6.8 and 6.1.1.4'
Cl Cl 0.3639 0.7018 'International Tables Vol C Tables 4.2.6.8 and 6.1.1.4'
F F 0.0727 0.0534 'International Tables Vol C Tables 4.2.6.8 and 6.1.1.4'
N N 0.0311 0.0180 'International Tables Vol C Tables 4.2.6.8 and 6.1.1.4'
O O 0.0492 0.0322 'International Tables Vol C Tables 4.2.6.8 and 6.1.1.4'

loop_
_geom_angle_atom_site_label_1
_geom_angle_atom_site_label_2
_geom_angle_atom_site_label_3
_geom_angle
_geom_angle_site_symmetry_1
_geom_angle_site_symmetry_3
_geom_angle_publ_flag
C2A N1A C8A 111.7(4) . . ?
C2A N1A H1A 124.1 . . ?
C8A N1A H1A 124.1 . . ?
C11A N2A C18A 134.2(5) . . ?
C11A N2A C3A 94.7(4) . . ?
C18A N2A C3A 130.3(5) . . ?
O2A C2A N1A 126.5(5) . . ?
O2A C2A C3A 126.1(5) . . ?
N1A C2A C3A 107.3(4) . . ?
N2A C3A C9A 117.0(4) . . ?
N2A C3A C2A 117.9(4) . . ?
C9A C3A C2A 103.2(4) . . ?
N2A C3A C10A 86.3(4) . . ?
C9A C3A C10A 119.7(4) . . ?
C2A C3A C10A 113.1(4) . . ?
C9A C4A C5A 118.3(5) . . ?
C9A C4A H4A 120.9 . . ?
C5A C4A H4A 120.9 . . ?
C6A C5A C4A 121.2(6) . . ?
C6A C5A H5A 119.4 . . ?
C4A C5A H5A 119.4 . . ?
C5A C6A C7A 121.3(6) . . ?
C5A C6A H6A 119.3 . . ?
C7A C6A H6A 119.3 . . ?
C8A C7A C6A 117.4(6) . . ?
C8A C7A H7A 121.3 . . ?
C6A C7A H7A 121.3 . . ?
C7A C8A C9A 121.3(5) . . ?
C7A C8A N1A 129.1(5) . . ?
C9A C8A N1A 109.5(5) . . ?
C4A C9A C8A 120.4(5) . . ?
C4A C9A C3A 131.9(5) . . ?
C8A C9A C3A 107.6(4) . . ?
C12A C10A C11A 120.2(4) . . ?
C12A C10A C3A 119.1(4) . . ?
C11A C10A C3A 85.4(4) . . ?
C12A C10A H10A 110.0 . . ?
C11A C10A H10A 110.0 . . ?
C3A C10A H10A 110.0 . . ?
O1A C11A N2A 131.3(6) . . ?
O1A C11A C10A 135.8(6) . . ?
N2A C11A C10A 92.9(4) . . ?
C17A C12A C13A 117.3(5) . . ?
C17A C12A C10A 119.6(5) . . ?
C13A C12A C10A 123.2(5) . . ?
C14A C13A C12A 121.5(5) . . ?
C14A C13A H13A 119.3 . . ?
C12A C13A H13A 119.3 . . ?
C15A C14A C13A 119.5(5) . . ?
C15A C14A H14A 120.2 . . ?
C13A C14A H14A 120.2 . . ?
C16A C15A C14A 120.5(5) . . ?
C16A C15A Cl1A 120.0(4) . . ?
C14A C15A Cl1A 119.5(4) . . ?
C15A C16A C17A 119.4(5) . . ?
C15A C16A H16A 120.3 . . ?
C17A C16A H16A 120.3 . . ?
C12A C17A C16A 121.8(5) . . ?
C12A C17A H17A 119.1 . . ?
C16A C17A H17A 119.1 . . ?
C23A C18A C19A 121.3(6) . . ?
C23A C18A N2A 120.0(5) . . ?
C19A C18A N2A 118.7(6) . . ?
C18A C19A C20A 114.0(7) . . ?
C18A C19A H19A 123.0 . . ?
C20A C19A H19A 123.0 . . ?
F1A C20A C21A 121.2(10) . . ?
F1A C20A C19A 114.8(10) . . ?
C21A C20A C19A 124.0(7) . . ?
C22A C21A C20A 123.2(8) . . ?
C22A C21A H21A 118.4 . . ?
C20A C21A H21A 118.4 . . ?
C21A C22A C23A 113.9(9) . . ?
C21A C22A H22A 123.0 . . ?
C23A C22A H22A 123.0 . . ?
C18A C23A C22A 123.6(7) . . ?
C18A C23A H23A 118.2 . . ?
C22A C23A H23A 118.2 . . ?
C2B N1B C8B 112.1(4) . . ?
C2B N1B H1B 124.0 . . ?
C8B N1B H1B 124.0 . . ?
C11B N2B C18B 132.5(4) . . ?
C11B N2B C3B 95.7(4) . . ?
C18B N2B C3B 131.4(4) . . ?
O2B C2B N1B 127.3(5) . . ?
O2B C2B C3B 125.4(5) . . ?
N1B C2B C3B 107.2(5) . . ?
N2B C3B C9B 118.9(4) . . ?
N2B C3B C2B 116.9(4) . . ?
C9B C3B C2B 103.0(4) . . ?
N2B C3B C10B 86.8(4) . . ?
C9B C3B C10B 118.6(4) . . ?
C2B C3B C10B 113.1(4) . . ?
C5B C4B C9B 119.2(5) . . ?
C5B C4B H4B 120.4 . . ?
C9B C4B H4B 120.4 . . ?
C4B C5B C6B 121.1(6) . . ?
C4B C5B H5B 119.5 . . ?
C6B C5B H5B 119.5 . . ?
C5B C6B C7B 121.1(6) . . ?
C5B C6B H6B 119.4 . . ?
C7B C6B H6B 119.4 . . ?
C8B C7B C6B 118.0(5) . . ?
C8B C7B H7B 121.0 . . ?
C6B C7B H7B 121.0 . . ?
C7B C8B C9B 121.2(5) . . ?
C7B C8B N1B 129.5(5) . . ?
C9B C8B N1B 109.2(5) . . ?
C4B C9B C8B 119.4(5) . . ?
C4B C9B C3B 132.4(5) . . ?
C8B C9B C3B 108.2(4) . . ?
C12B C10B C11B 117.8(4) . . ?
C12B C10B C3B 118.3(5) . . ?
C11B C10B C3B 84.7(4) . . ?
C12B C10B H10B 111.2 . . ?
C11B C10B H10B 111.2 . . ?
C3B C10B H10B 111.2 . . ?
O1B C11B N2B 132.2(5) . . ?
O1B C11B C10B 135.5(5) . . ?
N2B C11B C10B 92.3(4) . . ?
C13B C12B C17B 117.6(5) . . ?
C13B C12B C10B 122.1(5) . . ?
C17B C12B C10B 120.3(5) . . ?
C12B C13B C14B 122.1(5) . . ?
C12B C13B H13B 119.0 . . ?
C14B C13B H13B 119.0 . . ?
C15B C14B C13B 118.7(5) . . ?
C15B C14B H14B 120.7 . . ?
C13B C14B H14B 120.7 . . ?
C14B C15B C16B 121.7(5) . . ?
C14B C15B Cl1B 118.4(4) . . ?
C16B C15B Cl1B 120.0(4) . . ?
C15B C16B C17B 119.0(5) . . ?
C15B C16B H16B 120.5 . . ?
C17B C16B H16B 120.5 . . ?
C12B C17B C16B 121.0(5) . . ?
C12B C17B H17B 119.5 . . ?
C16B C17B H17B 119.5 . . ?
C23B C18B C19B 120.2(5) . . ?
C23B C18B N2B 119.7(5) . . ?
C19B C18B N2B 120.1(5) . . ?
C18B C19B C20B 119.9(6) . . ?
C18B C19B H19B 120.1 . . ?
C20B C19B H19B 120.1 . . ?
C21B C20B C19B 120.5(7) . . ?
C21B C20B H20B 119.8 . . ?
C19B C20B H20B 119.8 . . ?
C20B C21B C22B 118.0(7) . . ?
C20B C21B H21B 121.0 . . ?
C22B C21B H21B 121.0 . . ?
F1B C22B C21B 118.7(7) . . ?
F1B C22B C23B 116.8(7) . . ?
C21B C22B C23B 124.3(7) . . ?
C18B C23B C22B 117.0(6) . . ?
C18B C23B H23B 121.5 . . ?
C22B C23B H23B 121.5 . . ?

loop_
_geom_bond_atom_site_label_1
_geom_bond_atom_site_label_2
_geom_bond_distance
_geom_bond_site_symmetry_2
_geom_bond_publ_flag
Cl1A C15A 1.752(5) . ?
O1A C11A 1.213(6) . ?
O2A C2A 1.228(6) . ?
N1A C2A 1.349(6) . ?
N1A C8A 1.407(7) . ?
N1A H1A 0.8600 . ?
N2A C11A 1.371(7) . ?
N2A C18A 1.415(7) . ?
N2A C3A 1.475(6) . ?
F1A C20A 1.347(9) . ?
C2A C3A 1.524(7) . ?
C3A C9A 1.501(7) . ?
C3A C10A 1.579(7) . ?
C4A C9A 1.371(7) . ?
C4A C5A 1.373(8) . ?
C4A H4A 0.9300 . ?
C5A C6A 1.368(8) . ?
C5A H5A 0.9300 . ?
C6A C7A 1.380(8) . ?
C6A H6A 0.9300 . ?
C7A C8A 1.376(7) . ?
C7A H7A 0.9300 . ?
C8A C9A 1.387(6) . ?
C10A C12A 1.495(7) . ?
C10A C11A 1.509(7) . ?
C10A H10A 0.9800 . ?
C12A C17A 1.375(8) . ?
C12A C13A 1.382(7) . ?
C13A C14A 1.378(7) . ?
C13A H13A 0.9300 . ?
C14A C15A 1.365(7) . ?
C14A H14A 0.9300 . ?
C15A C16A 1.363(8) . ?
C16A C17A 1.378(8) . ?
C16A H16A 0.9300 . ?
C17A H17A 0.9300 . ?
C18A C23A 1.380(8) . ?
C18A C19A 1.392(8) . ?
C19A C20A 1.410(12) . ?
C19A H19A 0.9300 . ?
C20A C21A 1.369(12) . ?
C21A C22A 1.348(12) . ?
C21A H21A 0.9300 . ?
C22A C23A 1.433(10) . ?
C22A H22A 0.9300 . ?
C23A H23A 0.9300 . ?
Cl1B C15B 1.738(5) . ?
O1B C11B 1.195(6) . ?
O2B C2B 1.221(6) . ?
F1B C22B 1.348(7) . ?
N1B C2B 1.356(7) . ?
N1B C8B 1.411(6) . ?
N1B H1B 0.8600 . ?
N2B C11B 1.376(6) . ?
N2B C18B 1.421(7) . ?
N2B C3B 1.466(6) . ?
C2B C3B 1.546(6) . ?
C3B C9B 1.500(7) . ?
C3B C10B 1.592(7) . ?
C4B C5B 1.370(8) . ?
C4B C9B 1.385(7) . ?
C4B H4B 0.9300 . ?
C5B C6B 1.374(8) . ?
C5B H5B 0.9300 . ?
C6B C7B 1.381(8) . ?
C6B H6B 0.9300 . ?
C7B C8B 1.381(8) . ?
C7B H7B 0.9300 . ?
C8B C9B 1.401(7) . ?
C10B C12B 1.496(6) . ?
C10B C11B 1.536(7) . ?
C10B H10B 0.9800 . ?
C12B C13B 1.372(7) . ?
C12B C17B 1.379(7) . ?
C13B C14B 1.389(7) . ?
C13B H13B 0.9300 . ?
C14B C15B 1.347(7) . ?
C14B H14B 0.9300 . ?
C15B C16B 1.367(7) . ?
C16B C17B 1.392(8) . ?
C16B H16B 0.9300 . ?
C17B H17B 0.9300 . ?
C18B C23B 1.369(8) . ?
C18B C19B 1.389(7) . ?
C19B C20B 1.399(9) . ?
C19B H19B 0.9300 . ?
C20B C21B 1.344(10) . ?
C20B H20B 0.9300 . ?
C21B C22B 1.364(10) . ?
C21B H21B 0.9300 . ?
C22B C23B 1.381(9) . ?
C23B H23B 0.9300 . ?

loop_
_geom_hbond_atom_site_label_D
_geom_hbond_atom_site_label_H
_geom_hbond_atom_site_label_A
_geom_hbond_distance_DH
_geom_hbond_distance_HA
_geom_hbond_distance_DA
_geom_hbond_angle_DHA
_geom_hbond_site_symmetry_A
N1A H1A Cl1B 0.86 2.91 3.345(4) 113.5 1_455
N1A H1A O2B 0.86 2.00 2.848(5) 168.1 .
C14A H14A O1B 0.93 2.53 3.300(6) 140.4 1_445
C19A H19A O1A 0.93 2.53 3.115(9) 120.7 .
N1B H1B O2A 0.86 2.11 2.940(5) 163.5 .
C14B H14B O1A 0.93 2.34 3.211(6) 155.0 1_665
C19B H19B O1B 0.93 2.49 3.110(8) 123.9 .

loop_
_geom_torsion_atom_site_label_1
_geom_torsion_atom_site_label_2
_geom_torsion_atom_site_label_3
_geom_torsion_atom_site_label_4
_geom_torsion
_geom_torsion_site_symmetry_1
_geom_torsion_site_symmetry_2
_geom_torsion_site_symmetry_3
_geom_torsion_site_symmetry_4
_geom_torsion_publ_flag
C8A N1A C2A O2A 177.1(5) . . . . ?
C8A N1A C2A C3A -5.1(5) . . . . ?
C11A N2A C3A C9A -115.7(5) . . . . ?
C18A N2A C3A C9A 55.3(7) . . . . ?
C11A N2A C3A C2A 120.1(5) . . . . ?
C18A N2A C3A C2A -68.9(7) . . . . ?
C11A N2A C3A C10A 5.9(4) . . . . ?
C18A N2A C3A C10A 176.9(5) . . . . ?
O2A C2A C3A N2A -44.4(7) . . . . ?
N1A C2A C3A N2A 137.8(5) . . . . ?
O2A C2A C3A C9A -175.1(5) . . . . ?
N1A C2A C3A C9A 7.1(5) . . . . ?
O2A C2A C3A C10A 54.0(6) . . . . ?
N1A C2A C3A C10A -123.8(4) . . . . ?
C9A C4A C5A C6A -0.5(9) . . . . ?
C4A C5A C6A C7A 1.0(10) . . . . ?
C5A C6A C7A C8A 0.1(9) . . . . ?
C6A C7A C8A C9A -1.8(8) . . . . ?
C6A C7A C8A N1A 178.0(5) . . . . ?
C2A N1A C8A C7A -179.0(5) . . . . ?
C2A N1A C8A C9A 0.8(6) . . . . ?
C5A C4A C9A C8A -1.1(8) . . . . ?
C5A C4A C9A C3A 177.1(5) . . . . ?
C7A C8A C9A C4A 2.4(8) . . . . ?
N1A C8A C9A C4A -177.5(5) . . . . ?
C7A C8A C9A C3A -176.2(5) . . . . ?
N1A C8A C9A C3A 3.9(6) . . . . ?
N2A C3A C9A C4A 43.7(8) . . . . ?
C2A C3A C9A C4A 175.0(5) . . . . ?
C10A C3A C9A C4A -58.2(8) . . . . ?
N2A C3A C9A C8A -137.9(4) . . . . ?
C2A C3A C9A C8A -6.6(5) . . . . ?
C10A C3A C9A C8A 120.1(5) . . . . ?
N2A C3A C10A C12A -127.5(5) . . . . ?
C9A C3A C10A C12A -8.4(7) . . . . ?
C2A C3A C10A C12A 113.6(5) . . . . ?
N2A C3A C10A C11A -5.4(4) . . . . ?
C9A C3A C10A C11A 113.8(5) . . . . ?
C2A C3A C10A C11A -124.2(4) . . . . ?
C18A N2A C11A O1A 3.1(10) . . . . ?
C3A N2A C11A O1A 173.5(6) . . . . ?
C18A N2A C11A C10A -176.6(5) . . . . ?
C3A N2A C11A C10A -6.2(4) . . . . ?
C12A C10A C11A O1A -52.6(10) . . . . ?
C3A C10A C11A O1A -173.9(7) . . . . ?
C12A C10A C11A N2A 127.0(5) . . . . ?
C3A C10A C11A N2A 5.8(4) . . . . ?
C11A C10A C12A C17A 163.1(6) . . . . ?
C3A C10A C12A C17A -94.2(7) . . . . ?
C11A C10A C12A C13A -16.1(8) . . . . ?
C3A C10A C12A C13A 86.5(6) . . . . ?
C17A C12A C13A C14A 0.6(8) . . . . ?
C10A C12A C13A C14A 179.9(5) . . . . ?
C12A C13A C14A C15A -1.9(9) . . . . ?
C13A C14A C15A C16A 2.2(9) . . . . ?
C13A C14A C15A Cl1A -176.5(4) . . . . ?
C14A C15A C16A C17A -1.2(10) . . . . ?
Cl1A C15A C16A C17A 177.5(5) . . . . ?
C13A C12A C17A C16A 0.5(9) . . . . ?
C10A C12A C17A C16A -178.8(6) . . . . ?
C15A C16A C17A C12A -0.2(10) . . . . ?
C11A N2A C18A C23A -170.3(6) . . . . ?
C3A N2A C18A C23A 22.2(8) . . . . ?
C11A N2A C18A C19A 8.6(9) . . . . ?
C3A N2A C18A C19A -158.9(5) . . . . ?
C23A C18A C19A C20A -1.5(9) . . . . ?
N2A C18A C19A C20A 179.6(5) . . . . ?
C18A C19A C20A F1A -179.9(6) . . . . ?
C18A C19A C20A C21A 0.0(11) . . . . ?
F1A C20A C21A C22A -177.7(7) . . . . ?
C19A C20A C21A C22A 2.4(14) . . . . ?
C20A C21A C22A C23A -2.9(12) . . . . ?
C19A C18A C23A C22A 0.9(9) . . . . ?
N2A C18A C23A C22A 179.7(5) . . . . ?
C21A C22A C23A C18A 1.3(10) . . . . ?
C8B N1B C2B O2B -179.4(5) . . . . ?
C8B N1B C2B C3B 4.5(5) . . . . ?
C11B N2B C3B C9B 115.9(4) . . . . ?
C18B N2B C3B C9B -57.1(6) . . . . ?
C11B N2B C3B C2B -119.5(5) . . . . ?
C18B N2B C3B C2B 67.4(7) . . . . ?
C11B N2B C3B C10B -5.2(4) . . . . ?
C18B N2B C3B C10B -178.3(5) . . . . ?
O2B C2B C3B N2B 45.4(7) . . . . ?
N1B C2B C3B N2B -138.4(5) . . . . ?
O2B C2B C3B C9B 177.7(5) . . . . ?
N1B C2B C3B C9B -6.1(5) . . . . ?
O2B C2B C3B C10B -53.2(6) . . . . ?
N1B C2B C3B C10B 123.1(5) . . . . ?
C9B C4B C5B C6B 0.0(9) . . . . ?
C4B C5B C6B C7B -1.2(9) . . . . ?
C5B C6B C7B C8B 1.3(9) . . . . ?
C6B C7B C8B C9B -0.3(9) . . . . ?
C6B C7B C8B N1B 179.8(5) . . . . ?
C2B N1B C8B C7B 179.1(6) . . . . ?
C2B N1B C8B C9B -0.9(6) . . . . ?
C5B C4B C9B C8B 1.0(8) . . . . ?
C5B C4B C9B C3B -175.9(5) . . . . ?
C7B C8B C9B C4B -0.9(8) . . . . ?
N1B C8B C9B C4B 179.1(5) . . . . ?
C7B C8B C9B C3B 176.7(5) . . . . ?
N1B C8B C9B C3B -3.3(6) . . . . ?
N2B C3B C9B C4B -46.1(8) . . . . ?
C2B C3B C9B C4B -177.2(5) . . . . ?
C10B C3B C9B C4B 57.1(8) . . . . ?
N2B C3B C9B C8B 136.7(4) . . . . ?
C2B C3B C9B C8B 5.6(5) . . . . ?
C10B C3B C9B C8B -120.0(5) . . . . ?
N2B C3B C10B C12B 123.5(5) . . . . ?
C9B C3B C10B C12B 2.1(7) . . . . ?
C2B C3B C10B C12B -118.6(5) . . . . ?
N2B C3B C10B C11B 4.6(3) . . . . ?
C9B C3B C10B C11B -116.8(4) . . . . ?
C2B C3B C10B C11B 122.6(4) . . . . ?
C18B N2B C11B O1B -0.8(9) . . . . ?
C3B N2B C11B O1B -173.8(6) . . . . ?
C18B N2B C11B C10B 178.3(5) . . . . ?
C3B N2B C11B C10B 5.4(4) . . . . ?
C12B C10B C11B O1B 54.8(9) . . . . ?
C3B C10B C11B O1B 174.2(6) . . . . ?
C12B C10B C11B N2B -124.3(5) . . . . ?
C3B C10B C11B N2B -5.0(4) . . . . ?
C11B C10B C12B C13B 7.6(8) . . . . ?
C3B C10B C12B C13B -91.9(6) . . . . ?
C11B C10B C12B C17B -173.7(6) . . . . ?
C3B C10B C12B C17B 86.8(7) . . . . ?
C17B C12B C13B C14B -0.7(9) . . . . ?
C10B C12B C13B C14B 178.1(6) . . . . ?
C12B C13B C14B C15B -0.4(10) . . . . ?
C13B C14B C15B C16B 0.1(11) . . . . ?
C13B C14B C15B Cl1B 179.0(5) . . . . ?
C14B C15B C16B C17B 1.2(11) . . . . ?
Cl1B C15B C16B C17B -177.6(6) . . . . ?
C13B C12B C17B C16B 2.0(10) . . . . ?
C10B C12B C17B C16B -176.7(6) . . . . ?
C15B C16B C17B C12B -2.3(11) . . . . ?
C11B N2B C18B C23B 172.1(5) . . . . ?
C3B N2B C18B C23B -17.2(8) . . . . ?
C11B N2B C18B C19B -6.9(8) . . . . ?
C3B N2B C18B C19B 163.8(5) . . . . ?
C23B C18B C19B C20B 2.6(8) . . . . ?
N2B C18B C19B C20B -178.4(5) . . . . ?
C18B C19B C20B C21B -2.9(9) . . . . ?
C19B C20B C21B C22B 1.9(11) . . . . ?
C20B C21B C22B F1B -175.2(6) . . . . ?
C20B C21B C22B C23B -0.6(11) . . . . ?
C19B C18B C23B C22B -1.4(9) . . . . ?
N2B C18B C23B C22B 179.6(5) . . . . ?
F1B C22B C23B C18B 175.0(6) . . . . ?
C21B C22B C23B C18B 0.4(11) . . . . ?
